data_4067981
loop_
_publ_author_name
'Mart\?\'inez-Prieto, Luis Miguel'
'Melero, Crist\'obal'
'del R\?\'io, Diego'
'Palma, Pilar'
'C\'ampora, Juan'
'\'Alvarez, Eleuterio'

_publ_section_title
;
 Synthesis and Reactivity of Nickel and Palladium Fluoride Complexes with
 PCP Pincer Ligands. NMR-Based Assessment of Electron-Donating Properties
 of Fluoride and Other Monoanionic Ligands
;
_journal_issue 4
_journal_name_full Organometallics
_journal_page_first 1425
_journal_paper_doi 10.1021/om2009793
_journal_volume 31
_journal_year 2012
_chemical_formula_moiety 'C20 H36 Ni P2'
_chemical_formula_sum 'C20 H36 Ni P2'
_chemical_formula_weight 397.14
_chemical_name_systematic
; 
 ? 
;
_space_group_IT_number 14
_symmetry_cell_setting monoclinic
_symmetry_space_group_name_Hall '-P 2yn'
_symmetry_space_group_name_H-M 'P 1 21/n 1'
_atom_sites_solution_hydrogens geom
_atom_sites_solution_primary direct
_atom_sites_solution_secondary difmap
_audit_creation_method SHELXL-97
_cell_angle_alpha 90.00
_cell_angle_beta 113.393(4)
_cell_angle_gamma 90.00
_cell_formula_units_Z 12
_cell_length_a 18.038(4)
_cell_length_b 18.938(5)
_cell_length_c 20.036(5)
_cell_measurement_reflns_used 2338
_cell_measurement_temperature 100(2)
_cell_measurement_theta_max 23.48
_cell_measurement_theta_min 2.41
_cell_volume 6282(3)
_computing_cell_refinement 'Bruker SMART'
_computing_data_collection 'Bruker SMART'
_computing_data_reduction 'Bruker SAINT'
_computing_molecular_graphics 'Bruker SHELXTL'
_computing_publication_material 'Bruker SHELXTL'
_computing_structure_refinement 'SHELXL-97 (Sheldrick, 1997)'
_computing_structure_solution 'SHELXS-97 (Sheldrick, 1990)'
_diffrn_ambient_temperature 100(2)
_diffrn_detector_area_resol_mean 8.26
_diffrn_measured_fraction_theta_full 0.999
_diffrn_measured_fraction_theta_max 0.999
_diffrn_measurement_device_type
;
 Bruker-AXS APEX CCD area detector
;
_diffrn_measurement_method 'phi and omega scans with narrow frames'
_diffrn_radiation_monochromator graphite
_diffrn_radiation_source 'fine-focus sealed tube'
_diffrn_radiation_type MoK\a
_diffrn_radiation_wavelength 0.71073
_diffrn_reflns_av_R_equivalents 0.0812
_diffrn_reflns_av_sigmaI/netI 0.0906
_diffrn_reflns_limit_h_max 21
_diffrn_reflns_limit_h_min -21
_diffrn_reflns_limit_k_max 22
_diffrn_reflns_limit_k_min -21
_diffrn_reflns_limit_l_max 18
_diffrn_reflns_limit_l_min -24
_diffrn_reflns_number 33765
_diffrn_reflns_theta_full 25.25
_diffrn_reflns_theta_max 25.25
_diffrn_reflns_theta_min 1.54
_diffrn_standards_decay_% 0
_exptl_absorpt_coefficient_mu 1.078
_exptl_absorpt_correction_T_max 0.7896
_exptl_absorpt_correction_T_min 0.7408
_exptl_absorpt_correction_type multi-scan
_exptl_absorpt_process_details
;
 SADABS, Bruker (2001). APEX2, Bruker (2007)
;
_exptl_crystal_colour yellow
_exptl_crystal_density_diffrn 1.260
_exptl_crystal_density_method 'not measured'
_exptl_crystal_description prism
_exptl_crystal_F_000 2568
_exptl_crystal_size_max 0.40
_exptl_crystal_size_mid 0.24
_exptl_crystal_size_min 0.22
_refine_diff_density_max 1.151
_refine_diff_density_min -0.928
_refine_diff_density_rms 0.289
_refine_ls_extinction_method none
_refine_ls_goodness_of_fit_ref 1.041
_refine_ls_hydrogen_treatment mixed
_refine_ls_matrix_type fullcycle
_refine_ls_number_parameters 655
_refine_ls_number_reflns 11366
_refine_ls_number_restraints 3
_refine_ls_restrained_S_all 1.014
_refine_ls_R_factor_all 0.1099
_refine_ls_R_factor_gt 0.0707
_refine_ls_shift/su_max 0.001
_refine_ls_shift/su_mean 0.000
_refine_ls_structure_factor_coef Fsqd
_refine_ls_weighting_details 'calc w=1/[\s^2^(Fo^2^)+(0.2000P)^2^+0.0000P] where P=(Fo^2^+2Fc^2^)/3'
_refine_ls_weighting_scheme calc
_refine_ls_wR_factor_gt 0.1611
_refine_ls_wR_factor_ref 0.1879
_reflns_number_gt 5496
_reflns_number_total 11366
_reflns_threshold_expression >2sigma(I)
_cod_data_source_file om2009793_si_001.cif
_cod_data_source_block '[(iPrPCP)Ni-H]'
_cod_depositor_comments
;
The following automatic conversions were performed:

'_symmetry_cell_setting' value 'Monoclinic' changed to 'monoclinic'
according to /home/saulius/struct/CIF-dictionaries/cif_core.dic
dictionary named 'cif_core.dic' version 2.4.1 from 2010-06-29.

Automatic conversion script
Id: cif_fix_values 1715 2011-07-08 13:25:40Z adriana 
;
_cod_original_sg_symbol_H-M 'P 21/n'
_cod_database_code 4067981

loop_
_symmetry_equiv_pos_as_xyz
'x, y, z'
'-x+1/2, y+1/2, -z+1/2'
'-x, -y, -z'
'x-1/2, -y-1/2, z-1/2'

loop_
_atom_site_label
_atom_site_type_symbol
_atom_site_fract_x
_atom_site_fract_y
_atom_site_fract_z
_atom_site_U_iso_or_equiv
_atom_site_adp_type
_atom_site_occupancy
_atom_site_symmetry_multiplicity
_atom_site_calc_flag
_atom_site_refinement_flags
Ni1 Ni 0.08301(8) 0.35856(8) 0.20435(7) 0.0110(3) Uani 1 1 d D
H101 H 0.0737(13) 0.4424(8) 0.1980(19) 0.016 Uiso 1 1 d D
P1 P -0.03626(18) 0.34107(17) 0.19521(16) 0.0159(7) Uani 1 1 d D
P2 P 0.20477(18) 0.35908(18) 0.21492(16) 0.0168(7) Uani 1 1 d D
C1 C 0.0920(7) 0.2562(7) 0.2042(7) 0.024(2) Uani 1 1 d DU
C2 C 0.0328(8) 0.2122(7) 0.2119(7) 0.022(2) Uani 1 1 d U
C3 C 0.0406(8) 0.1382(7) 0.2102(7) 0.027(3) Uani 1 1 d U
H3 H 0.0025 0.1088 0.2187 0.033 Uiso 1 1 d R
C4 C 0.1058(8) 0.1067(7) 0.1962(8) 0.031(3) Uani 1 1 d U
H4 H 0.1084 0.0570 0.1911 0.037 Uiso 1 1 d R
C5 C 0.1634(8) 0.1498(7) 0.1907(8) 0.030(3) Uani 1 1 d U
H5 H 0.2092 0.1294 0.1860 0.036 Uiso 1 1 d R
C6 C 0.1572(8) 0.2239(6) 0.1917(7) 0.022(2) Uani 1 1 d U
C7 C 0.2217(8) 0.2718(7) 0.1842(8) 0.031(3) Uani 1 1 d U
H7A H 0.2154 0.2742 0.1329 0.037 Uiso 1 1 d R
H7B H 0.2765 0.2542 0.2144 0.037 Uiso 1 1 d R
C8 C -0.0342(8) 0.2467(6) 0.2241(8) 0.025(3) Uani 1 1 d U
H8A H -0.0251 0.2438 0.2761 0.030 Uiso 1 1 d R
H8B H -0.0861 0.2233 0.1949 0.030 Uiso 1 1 d R
C9 C -0.1173(8) 0.3412(6) 0.1035(7) 0.022(3) Uani 1 1 d U
H9 H -0.1670 0.3205 0.1064 0.026 Uiso 1 1 d R
C10 C -0.1365(8) 0.4166(6) 0.0735(7) 0.026(3) Uani 1 1 d U
H10A H -0.1248 0.4209 0.0298 0.039 Uiso 1 1 d R
H10B H -0.1032 0.4503 0.1103 0.039 Uiso 1 1 d R
H10C H -0.1937 0.4266 0.0610 0.039 Uiso 1 1 d R
C11 C -0.0937(8) 0.2965(6) 0.0523(7) 0.024(3) Uani 1 1 d U
H11A H -0.1409 0.2900 0.0065 0.035 Uiso 1 1 d R
H11B H -0.0742 0.2504 0.0744 0.035 Uiso 1 1 d R
H11C H -0.0509 0.3204 0.0425 0.035 Uiso 1 1 d R
C12 C -0.0737(8) 0.3944(7) 0.2530(7) 0.027(3) Uani 1 1 d U
H12 H -0.0831 0.4439 0.2340 0.033 Uiso 1 1 d R
C13 C -0.0063(8) 0.3951(7) 0.3305(7) 0.029(3) Uani 1 1 d U
H13A H -0.0224 0.4262 0.3615 0.043 Uiso 1 1 d R
H13B H 0.0440 0.4126 0.3287 0.043 Uiso 1 1 d R
H13C H 0.0020 0.3472 0.3505 0.043 Uiso 1 1 d R
C14 C -0.1538(9) 0.3653(7) 0.2548(8) 0.035(3) Uani 1 1 d U
H14A H -0.1464 0.3158 0.2704 0.053 Uiso 1 1 d R
H14B H -0.1971 0.3686 0.2060 0.053 Uiso 1 1 d R
H14C H -0.1685 0.3932 0.2889 0.053 Uiso 1 1 d R
C15 C 0.2392(8) 0.4236(7) 0.1649(8) 0.030(3) Uani 1 1 d U
H15 H 0.2416 0.4709 0.1878 0.036 Uiso 1 1 d R
C16 C 0.1778(9) 0.4285(8) 0.0863(8) 0.038(3) Uani 1 1 d U
H16A H 0.2046 0.4456 0.0554 0.058 Uiso 1 1 d R
H16B H 0.1348 0.4614 0.0836 0.058 Uiso 1 1 d R
H16C H 0.1545 0.3818 0.0696 0.058 Uiso 1 1 d R
C17 C 0.3243(9) 0.4075(8) 0.1669(9) 0.041(3) Uani 1 1 d U
H17A H 0.3238 0.3618 0.1438 0.062 Uiso 1 1 d R
H17B H 0.3633 0.4061 0.2176 0.062 Uiso 1 1 d R
H17C H 0.3399 0.4446 0.1408 0.062 Uiso 1 1 d R
C18 C 0.2795(8) 0.3621(6) 0.3103(7) 0.023(3) Uani 1 1 d U
H18 H 0.3331 0.3479 0.3107 0.027 Uiso 1 1 d R
C19 C 0.2569(8) 0.3100(6) 0.3561(7) 0.024(3) Uani 1 1 d U
H19A H 0.2959 0.3134 0.4067 0.036 Uiso 1 1 d R
H19B H 0.2577 0.2620 0.3381 0.036 Uiso 1 1 d R
H19C H 0.2027 0.3208 0.3534 0.036 Uiso 1 1 d R
C20 C 0.2879(8) 0.4348(7) 0.3421(8) 0.029(3) Uani 1 1 d U
H20A H 0.2347 0.4521 0.3371 0.043 Uiso 1 1 d R
H20B H 0.3104 0.4668 0.3165 0.043 Uiso 1 1 d R
H20C H 0.3240 0.4331 0.3937 0.043 Uiso 1 1 d R
Ni2 Ni 0.52612(8) 0.24642(7) 0.35520(8) 0.0107(3) Uani 1 1 d D
H102 H 0.4436(11) 0.2882(10) 0.3113(16) 0.016 Uiso 1 1 d D
P3 P 0.47916(18) 0.14756(15) 0.30733(15) 0.0111(6) Uani 1 1 d D
P4 P 0.58813(18) 0.33716(15) 0.41108(16) 0.0125(6) Uani 1 1 d D
C21 C 0.6272(7) 0.1992(6) 0.4008(6) 0.013(2) Uani 1 1 d DU
C22 C 0.6413(7) 0.1297(6) 0.3784(7) 0.015(2) Uani 1 1 d U
C23 C 0.7155(7) 0.0964(6) 0.4094(6) 0.013(2) Uani 1 1 d U
H23 H 0.7226 0.0509 0.3930 0.016 Uiso 1 1 d R
C24 C 0.7782(7) 0.1286(6) 0.4631(7) 0.019(2) Uani 1 1 d U
H24 H 0.8285 0.1047 0.4851 0.023 Uiso 1 1 d R
C25 C 0.7700(7) 0.1955(6) 0.4861(7) 0.017(2) Uani 1 1 d U
H25 H 0.8146 0.2185 0.5226 0.021 Uiso 1 1 d R
C26 C 0.6948(7) 0.2290(6) 0.4551(7) 0.017(2) Uani 1 1 d U
C27 C 0.6826(7) 0.3026(6) 0.4802(7) 0.018(2) Uani 1 1 d U
H27A H 0.7283 0.3338 0.4843 0.021 Uiso 1 1 d R
H27B H 0.6794 0.3000 0.5283 0.021 Uiso 1 1 d R
C28 C 0.5697(7) 0.0969(6) 0.3157(6) 0.015(2) Uani 1 1 d U
H28A H 0.5635 0.0467 0.3261 0.018 Uiso 1 1 d R
H28B H 0.5780 0.0996 0.2698 0.018 Uiso 1 1 d R
C29 C 0.4319(7) 0.0945(6) 0.3582(7) 0.018(3) Uani 1 1 d U
H29 H 0.4180 0.0472 0.3342 0.022 Uiso 1 1 d R
C30 C 0.4907(7) 0.0834(6) 0.4350(6) 0.018(3) Uani 1 1 d U
H30A H 0.5040 0.1290 0.4602 0.028 Uiso 1 1 d R
H30B H 0.5401 0.0617 0.4350 0.028 Uiso 1 1 d R
H30C H 0.4667 0.0523 0.4600 0.028 Uiso 1 1 d R
C31 C 0.3550(8) 0.1287(7) 0.3542(7) 0.026(3) Uani 1 1 d U
H31A H 0.3278 0.0974 0.3763 0.038 Uiso 1 1 d R
H31B H 0.3195 0.1372 0.3032 0.038 Uiso 1 1 d R
H31C H 0.3675 0.1737 0.3805 0.038 Uiso 1 1 d R
C32 C 0.4097(7) 0.1435(6) 0.2109(6) 0.014(2) Uani 1 1 d U
H32 H 0.3551 0.1586 0.2074 0.017 Uiso 1 1 d R
C33 C 0.4005(7) 0.0697(6) 0.1786(7) 0.019(3) Uani 1 1 d U
H33A H 0.3557 0.0693 0.1306 0.029 Uiso 1 1 d R
H33B H 0.3895 0.0359 0.2106 0.029 Uiso 1 1 d R
H33C H 0.4506 0.0565 0.1736 0.029 Uiso 1 1 d R
C34 C 0.4359(7) 0.1960(6) 0.1674(7) 0.018(3) Uani 1 1 d U
H34A H 0.4904 0.1840 0.1716 0.027 Uiso 1 1 d R
H34B H 0.4360 0.2437 0.1864 0.027 Uiso 1 1 d R
H34C H 0.3984 0.1941 0.1162 0.027 Uiso 1 1 d R
C35 C 0.6220(7) 0.4020(6) 0.3610(7) 0.020(3) Uani 1 1 d U
H35 H 0.6614 0.4347 0.3969 0.024 Uiso 1 1 d R
C36 C 0.6657(8) 0.3612(6) 0.3216(7) 0.023(3) Uani 1 1 d U
H36A H 0.6452 0.3127 0.3119 0.035 Uiso 1 1 d R
H36B H 0.7238 0.3603 0.3517 0.035 Uiso 1 1 d R
H36C H 0.6562 0.3849 0.2755 0.035 Uiso 1 1 d R
C37 C 0.5520(8) 0.4459(7) 0.3089(8) 0.031(3) Uani 1 1 d U
H37A H 0.5734 0.4880 0.2942 0.047 Uiso 1 1 d R
H37B H 0.5167 0.4604 0.3331 0.047 Uiso 1 1 d R
H37C H 0.5211 0.4176 0.2658 0.047 Uiso 1 1 d R
C38 C 0.5396(8) 0.3902(7) 0.4579(8) 0.026(3) Uani 1 1 d U
H38 H 0.4942 0.4162 0.4198 0.031 Uiso 1 1 d R
C39 C 0.5964(8) 0.4461(7) 0.5103(8) 0.030(3) Uani 1 1 d U
H39A H 0.5679 0.4702 0.5364 0.046 Uiso 1 1 d R
H39B H 0.6126 0.4808 0.4822 0.046 Uiso 1 1 d R
H39C H 0.6446 0.4226 0.5453 0.046 Uiso 1 1 d R
C40 C 0.5031(9) 0.3423(7) 0.5000(8) 0.033(3) Uani 1 1 d U
H40A H 0.5466 0.3192 0.5405 0.049 Uiso 1 1 d R
H40B H 0.4688 0.3063 0.4669 0.049 Uiso 1 1 d R
H40C H 0.4706 0.3711 0.5189 0.049 Uiso 1 1 d R
Ni3 Ni 0.13823(8) 0.26202(7) 0.56318(7) 0.0098(3) Uani 1 1 d D
H103 H 0.2213(11) 0.2196(10) 0.5999(17) 0.015 Uiso 1 1 d D
P5 P 0.18806(18) 0.35881(15) 0.61521(15) 0.0112(6) Uani 1 1 d D
P6 P 0.07348(18) 0.17271(15) 0.50473(15) 0.0122(6) Uani 1 1 d D
C41 C 0.0379(7) 0.3096(6) 0.5249(6) 0.012(2) Uani 1 1 d DU
C42 C 0.0282(7) 0.3801(6) 0.5498(6) 0.013(2) Uani 1 1 d U
C43 C -0.0453(7) 0.4157(6) 0.5188(6) 0.013(2) Uani 1 1 d U
H43 H -0.0489 0.4629 0.5333 0.015 Uiso 1 1 d R
C44 C -0.1120(8) 0.3839(6) 0.4686(7) 0.019(2) Uani 1 1 d U
H44 H -0.1625 0.4077 0.4508 0.023 Uiso 1 1 d R
C45 C -0.1060(7) 0.3164(6) 0.4428(7) 0.018(2) Uani 1 1 d U
H45 H -0.1517 0.2948 0.4064 0.021 Uiso 1 1 d R
C46 C -0.0329(7) 0.2813(6) 0.4712(6) 0.012(2) Uani 1 1 d U
C47 C -0.0250(7) 0.2089(6) 0.4414(6) 0.015(2) Uani 1 1 d U
H47A H -0.0263 0.2130 0.3917 0.018 Uiso 1 1 d R
H47B H -0.0697 0.1776 0.4397 0.018 Uiso 1 1 d R
C48 C 0.1004(7) 0.4111(6) 0.6089(6) 0.015(2) Uani 1 1 d U
H48A H 0.0940 0.4095 0.6557 0.018 Uiso 1 1 d R
H48B H 0.1075 0.4609 0.5977 0.018 Uiso 1 1 d R
C49 C 0.2384(7) 0.4133(6) 0.5702(6) 0.016(2) Uani 1 1 d U
H49 H 0.2476 0.4611 0.5932 0.019 Uiso 1 1 d R
C50 C 0.1838(7) 0.4222(6) 0.4895(7) 0.020(3) Uani 1 1 d U
H50A H 0.2073 0.4569 0.4673 0.030 Uiso 1 1 d R
H50B H 0.1303 0.4383 0.4848 0.030 Uiso 1 1 d R
H50C H 0.1786 0.3766 0.4648 0.030 Uiso 1 1 d R
C51 C 0.3183(8) 0.3843(7) 0.5783(8) 0.031(3) Uani 1 1 d U
H51A H 0.3129 0.3337 0.5671 0.047 Uiso 1 1 d R
H51B H 0.3575 0.3914 0.6284 0.047 Uiso 1 1 d R
H51C H 0.3372 0.4087 0.5447 0.047 Uiso 1 1 d R
C52 C 0.2571(7) 0.3567(6) 0.7120(6) 0.016(2) Uani 1 1 d U
H52 H 0.3103 0.3379 0.7152 0.020 Uiso 1 1 d R
C53 C 0.2726(8) 0.4299(6) 0.7486(7) 0.023(3) Uani 1 1 d U
H53A H 0.2216 0.4494 0.7470 0.035 Uiso 1 1 d R
H53B H 0.2950 0.4614 0.7225 0.035 Uiso 1 1 d R
H53C H 0.3110 0.4255 0.7993 0.035 Uiso 1 1 d R
C54 C 0.2240(8) 0.3053(7) 0.7525(7) 0.026(3) Uani 1 1 d U
H54A H 0.2632 0.2999 0.8028 0.038 Uiso 1 1 d R
H54B H 0.2145 0.2593 0.7280 0.038 Uiso 1 1 d R
H54C H 0.1730 0.3235 0.7523 0.038 Uiso 1 1 d R
C55 C 0.0442(7) 0.1047(6) 0.5551(7) 0.015(2) Uani 1 1 d U
H55 H 0.0032 0.0726 0.5197 0.018 Uiso 1 1 d R
C56 C 0.0056(7) 0.1426(6) 0.6028(7) 0.020(3) Uani 1 1 d U
H56A H -0.0142 0.1070 0.6272 0.030 Uiso 1 1 d R
H56B H -0.0396 0.1721 0.5717 0.030 Uiso 1 1 d R
H56C H 0.0462 0.1722 0.6392 0.030 Uiso 1 1 d R
C57 C 0.1171(8) 0.0614(7) 0.6016(7) 0.027(3) Uani 1 1 d U
H57A H 0.1664 0.0841 0.6025 0.040 Uiso 1 1 d R
H57B H 0.1128 0.0138 0.5812 0.040 Uiso 1 1 d R
H57C H 0.1193 0.0584 0.6512 0.040 Uiso 1 1 d R
C58 C 0.1194(7) 0.1265(6) 0.4529(6) 0.010(2) Uani 1 1 d U
H58 H 0.1660 0.0986 0.4872 0.012 Uiso 1 1 d R
C59 C 0.0550(8) 0.0723(7) 0.3967(8) 0.032(3) Uani 1 1 d U
H59A H 0.0067 0.0982 0.3653 0.048 Uiso 1 1 d R
H59B H 0.0400 0.0366 0.4245 0.048 Uiso 1 1 d R
H59C H 0.0795 0.0491 0.3667 0.048 Uiso 1 1 d R
C60 C 0.1500(8) 0.1749(7) 0.4105(7) 0.026(3) Uani 1 1 d U
H60A H 0.1799 0.1474 0.3878 0.039 Uiso 1 1 d R
H60B H 0.1859 0.2102 0.4432 0.039 Uiso 1 1 d R
H60C H 0.1043 0.1987 0.3726 0.039 Uiso 1 1 d R

loop_
_atom_site_aniso_label
_atom_site_aniso_U_11
_atom_site_aniso_U_22
_atom_site_aniso_U_33
_atom_site_aniso_U_23
_atom_site_aniso_U_13
_atom_site_aniso_U_12
Ni1 0.0075(7) 0.0109(7) 0.0161(8) -0.0004(6) 0.0062(6) -0.0009(6)
P1 0.0103(15) 0.0249(17) 0.0137(17) 0.0064(13) 0.0061(13) -0.0011(12)
P2 0.0078(14) 0.0299(18) 0.0119(16) -0.0092(14) 0.0031(13) -0.0029(13)
C1 0.023(3) 0.023(3) 0.024(3) -0.0012(18) 0.008(2) 0.0008(18)
C2 0.022(3) 0.022(3) 0.022(3) 0.0001(18) 0.007(2) -0.0005(18)
C3 0.027(3) 0.027(3) 0.027(3) 0.0008(19) 0.011(2) -0.0011(18)
C4 0.031(3) 0.029(3) 0.031(3) -0.0002(19) 0.011(2) 0.0018(18)
C5 0.029(3) 0.031(3) 0.030(3) -0.0024(19) 0.011(2) -0.0002(18)
C6 0.022(3) 0.022(3) 0.020(3) -0.0020(18) 0.007(2) 0.0014(18)
C7 0.030(3) 0.031(3) 0.030(3) -0.0016(19) 0.013(2) 0.0001(18)
C8 0.026(3) 0.026(3) 0.025(3) 0.0011(19) 0.011(2) -0.0019(18)
C9 0.021(3) 0.023(3) 0.023(3) -0.0001(18) 0.009(2) 0.0009(18)
C10 0.026(3) 0.026(3) 0.025(3) 0.0001(19) 0.010(2) 0.0012(19)
C11 0.024(3) 0.024(3) 0.023(3) 0.0000(18) 0.009(2) -0.0012(18)
C12 0.027(3) 0.028(3) 0.027(3) -0.0006(19) 0.011(2) 0.0006(19)
C13 0.029(3) 0.030(3) 0.028(3) 0.0002(19) 0.012(2) -0.0012(19)
C14 0.035(3) 0.037(4) 0.035(4) 0.0005(19) 0.015(2) -0.0016(19)
C15 0.030(3) 0.031(3) 0.030(3) -0.0005(19) 0.012(2) -0.0008(19)
C16 0.039(4) 0.039(4) 0.037(4) 0.0002(19) 0.015(2) 0.0011(19)
C17 0.040(4) 0.043(4) 0.041(4) 0.0003(19) 0.017(2) -0.0004(19)
C18 0.021(3) 0.024(3) 0.023(3) -0.0012(18) 0.009(2) -0.0001(18)
C19 0.025(3) 0.023(3) 0.023(3) -0.0007(18) 0.010(2) 0.0008(18)
C20 0.029(3) 0.028(3) 0.028(3) -0.0008(19) 0.011(2) -0.0010(19)
Ni2 0.0097(7) 0.0116(7) 0.0100(8) -0.0014(6) 0.0032(6) -0.0006(6)
P3 0.0126(15) 0.0132(14) 0.0066(15) 0.0007(12) 0.0029(12) -0.0002(12)
P4 0.0127(15) 0.0139(15) 0.0118(16) -0.0030(12) 0.0058(13) -0.0044(12)
C21 0.013(3) 0.014(3) 0.013(3) 0.0016(18) 0.0058(18) -0.0003(18)
C22 0.016(3) 0.016(3) 0.015(3) 0.0011(18) 0.0063(18) 0.0001(18)
C23 0.013(3) 0.013(3) 0.013(3) 0.0022(18) 0.0053(18) -0.0003(18)
C24 0.018(3) 0.019(3) 0.019(3) 0.0015(18) 0.0073(19) -0.0002(18)
C25 0.017(3) 0.017(3) 0.017(3) 0.0021(18) 0.0061(19) -0.0003(18)
C26 0.017(3) 0.017(3) 0.017(3) 0.0008(18) 0.0069(18) -0.0006(18)
C27 0.017(3) 0.018(3) 0.017(3) -0.0006(18) 0.0065(19) -0.0002(18)
C28 0.014(3) 0.014(3) 0.015(3) 0.0003(18) 0.0059(18) 0.0002(18)
C29 0.018(3) 0.019(3) 0.018(3) 0.0002(18) 0.0077(19) 0.0005(18)
C30 0.019(3) 0.019(3) 0.018(3) -0.0001(18) 0.0079(19) 0.0000(18)
C31 0.025(3) 0.026(3) 0.026(3) 0.0010(19) 0.010(2) 0.0001(18)
C32 0.014(3) 0.014(3) 0.014(3) -0.0001(18) 0.0057(19) -0.0004(18)
C33 0.021(3) 0.020(3) 0.018(3) -0.0002(18) 0.008(2) -0.0012(18)
C34 0.019(3) 0.017(3) 0.018(3) -0.0001(18) 0.007(2) 0.0002(18)
C35 0.020(3) 0.021(3) 0.019(3) 0.0008(18) 0.008(2) 0.0003(18)
C36 0.024(3) 0.024(3) 0.023(3) 0.0012(19) 0.011(2) -0.0011(18)
C37 0.031(3) 0.030(3) 0.031(3) 0.0012(19) 0.012(2) 0.0002(18)
C38 0.025(3) 0.026(3) 0.026(3) -0.0007(18) 0.010(2) -0.0002(18)
C39 0.031(3) 0.030(3) 0.030(3) -0.0015(19) 0.012(2) -0.0003(18)
C40 0.033(4) 0.034(4) 0.032(4) -0.0012(19) 0.014(2) -0.0013(19)
Ni3 0.0089(7) 0.0095(7) 0.0103(8) -0.0020(6) 0.0030(6) 0.0004(6)
P5 0.0112(14) 0.0139(14) 0.0078(15) 0.0020(12) 0.0030(12) 0.0030(12)
P6 0.0131(15) 0.0139(14) 0.0099(16) -0.0022(12) 0.0050(13) -0.0022(12)
C41 0.013(3) 0.012(3) 0.011(3) 0.0008(18) 0.0051(18) -0.0007(18)
C42 0.013(3) 0.013(3) 0.013(3) 0.0003(18) 0.0053(18) 0.0008(18)
C43 0.013(3) 0.013(3) 0.013(3) 0.0006(18) 0.0055(18) 0.0006(17)
C44 0.018(3) 0.019(3) 0.019(3) 0.0018(18) 0.0078(19) 0.0011(18)
C45 0.018(3) 0.018(3) 0.018(3) 0.0000(18) 0.0071(19) 0.0003(18)
C46 0.012(3) 0.013(3) 0.011(3) 0.0029(18) 0.0049(18) -0.0025(17)
C47 0.015(3) 0.016(3) 0.015(3) -0.0004(18) 0.0058(19) 0.0000(18)
C48 0.015(3) 0.015(3) 0.015(3) -0.0002(18) 0.0059(18) 0.0012(18)
C49 0.016(3) 0.015(3) 0.016(3) 0.0007(18) 0.0059(19) -0.0004(18)
C50 0.021(3) 0.020(3) 0.020(3) -0.0008(19) 0.0080(19) 0.0007(18)
C51 0.030(3) 0.032(3) 0.032(4) 0.0005(19) 0.013(2) 0.0014(19)
C52 0.017(3) 0.017(3) 0.015(3) -0.0004(18) 0.0057(19) 0.0002(18)
C53 0.023(3) 0.023(3) 0.023(3) -0.0002(19) 0.008(2) -0.0010(19)
C54 0.026(3) 0.025(3) 0.025(3) 0.0002(19) 0.010(2) 0.0000(18)
C55 0.015(3) 0.015(3) 0.015(3) 0.0002(18) 0.0068(19) 0.0007(18)
C56 0.019(3) 0.020(3) 0.020(3) 0.0001(18) 0.008(2) -0.0004(18)
C57 0.027(3) 0.026(3) 0.026(3) 0.0013(19) 0.009(2) 0.0016(18)
C58 0.010(3) 0.012(3) 0.010(3) 0.0027(18) 0.0069(19) 0.0052(18)
C59 0.032(3) 0.032(3) 0.033(4) -0.0009(19) 0.013(2) -0.0004(19)
C60 0.026(3) 0.027(3) 0.026(3) 0.0005(19) 0.011(2) -0.0009(18)

loop_
_atom_type_symbol
_atom_type_description
_atom_type_scat_dispersion_real
_atom_type_scat_dispersion_imag
_atom_type_scat_source
C C 0.0033 0.0016 'International Tables Vol C Tables 4.2.6.8 and 6.1.1.4'
H H 0.0000 0.0000 'International Tables Vol C Tables 4.2.6.8 and 6.1.1.4'
P P 0.1023 0.0942 'International Tables Vol C Tables 4.2.6.8 and 6.1.1.4'
Ni Ni 0.3393 1.1124 'International Tables Vol C Tables 4.2.6.8 and 6.1.1.4'

loop_
_geom_angle_atom_site_label_1
_geom_angle_atom_site_label_2
_geom_angle_atom_site_label_3
_geom_angle
C1 Ni1 P1 85.8(4)
C1 Ni1 P2 85.5(4)
P1 Ni1 P2 171.22(15)
C1 Ni1 H101 175.7(12)
P1 Ni1 H101 94.4(7)
P2 Ni1 H101 94.3(7)
C9 P1 C12 106.3(6)
C9 P1 C8 102.7(6)
C12 P1 C8 107.1(6)
C9 P1 Ni1 117.7(4)
C12 P1 Ni1 118.1(4)
C8 P1 Ni1 103.2(4)
C7 P2 C15 106.2(7)
C7 P2 C18 103.0(6)
C15 P2 C18 106.1(6)
C7 P2 Ni1 105.4(5)
C15 P2 Ni1 120.6(5)
C18 P2 Ni1 113.8(4)
C2 C1 C6 118.4(12)
C2 C1 Ni1 121.4(10)
C6 C1 Ni1 120.0(9)
C1 C2 C3 119.9(12)
C1 C2 C8 117.5(11)
C3 C2 C8 122.6(12)
C2 C3 C4 120.8(13)
C2 C3 H3 119.5
C4 C3 H3 119.6
C5 C4 C3 118.4(13)
C5 C4 H4 120.9
C3 C4 H4 120.7
C4 C5 C6 121.9(14)
C4 C5 H5 119.1
C6 C5 H5 119.0
C5 C6 C1 120.3(12)
C5 C6 C7 121.5(12)
C1 C6 C7 118.2(11)
C6 C7 P2 105.6(9)
C6 C7 H7A 110.6
P2 C7 H7A 110.0
C6 C7 H7B 110.7
P2 C7 H7B 111.0
H7A C7 H7B 108.8
C2 C8 P1 106.8(9)
C2 C8 H8A 110.2
P1 C8 H8A 110.6
C2 C8 H8B 110.4
P1 C8 H8B 110.2
H8A C8 H8B 108.6
C11 C9 C10 109.4(11)
C11 C9 P1 110.5(9)
C10 C9 P1 111.1(9)
C11 C9 H9 108.6
C10 C9 H9 108.7
P1 C9 H9 108.5
C9 C10 H10A 109.5
C9 C10 H10B 109.6
H10A C10 H10B 109.5
C9 C10 H10C 109.3
H10A C10 H10C 109.5
H10B C10 H10C 109.5
C9 C11 H11A 109.3
C9 C11 H11B 109.7
H11A C11 H11B 109.5
C9 C11 H11C 109.5
H11A C11 H11C 109.5
H11B C11 H11C 109.5
C13 C12 C14 110.2(11)
C13 C12 P1 107.3(9)
C14 C12 P1 113.1(9)
C13 C12 H12 108.7
C14 C12 H12 108.6
P1 C12 H12 108.9
C12 C13 H13A 109.3
C12 C13 H13B 109.6
H13A C13 H13B 109.5
C12 C13 H13C 109.5
H13A C13 H13C 109.5
H13B C13 H13C 109.5
C12 C14 H14A 109.5
C12 C14 H14B 109.4
H14A C14 H14B 109.5
C12 C14 H14C 109.6
H14A C14 H14C 109.5
H14B C14 H14C 109.5
C16 C15 C17 110.1(12)
C16 C15 P2 109.9(10)
C17 C15 P2 113.6(10)
C16 C15 H15 107.5
C17 C15 H15 107.5
P2 C15 H15 107.9
C15 C16 H16A 109.5
C15 C16 H16B 109.3
H16A C16 H16B 109.5
C15 C16 H16C 109.5
H16A C16 H16C 109.5
H16B C16 H16C 109.5
C15 C17 H17A 109.6
C15 C17 H17B 109.2
H17A C17 H17B 109.5
C15 C17 H17C 109.6
H17A C17 H17C 109.5
H17B C17 H17C 109.5
C20 C18 C19 110.4(11)
C20 C18 P2 112.1(9)
C19 C18 P2 110.2(9)
C20 C18 H18 108.1
C19 C18 H18 108.2
P2 C18 H18 107.8
C18 C19 H19A 109.2
C18 C19 H19B 109.6
H19A C19 H19B 109.5
C18 C19 H19C 109.5
H19A C19 H19C 109.5
H19B C19 H19C 109.5
C18 C20 H20A 109.5
C18 C20 H20B 109.7
H20A C20 H20B 109.5
C18 C20 H20C 109.3
H20A C20 H20C 109.5
H20B C20 H20C 109.5
C21 Ni2 P4 85.6(4)
C21 Ni2 P3 86.4(4)
P4 Ni2 P3 171.94(14)
C21 Ni2 H102 175.0(13)
P4 Ni2 H102 94.0(7)
P3 Ni2 H102 94.0(7)
C32 P3 C28 106.4(5)
C32 P3 C29 106.5(5)
C28 P3 C29 104.5(5)
C32 P3 Ni2 119.7(4)
C28 P3 Ni2 103.8(4)
C29 P3 Ni2 114.6(4)
C38 P4 C35 104.1(6)
C38 P4 C27 107.5(6)
C35 P4 C27 103.9(6)
C38 P4 Ni2 117.5(4)
C35 P4 Ni2 118.4(4)
C27 P4 Ni2 104.3(4)
C26 C21 C22 113.8(10)
C26 C21 Ni2 124.1(9)
C22 C21 Ni2 122.1(9)
C23 C22 C21 122.3(11)
C23 C22 C28 122.3(10)
C21 C22 C28 115.4(10)
C24 C23 C22 120.3(11)
C24 C23 H23 119.8
C22 C23 H23 119.9
C23 C24 C25 120.8(12)
C23 C24 H24 119.7
C25 C24 H24 119.5
C24 C25 C26 118.8(11)
C24 C25 H25 120.5
C26 C25 H25 120.7
C21 C26 C25 124.0(11)
C21 C26 C27 115.5(10)
C25 C26 C27 120.5(10)
C26 C27 P4 106.8(8)
C26 C27 H27A 110.4
P4 C27 H27A 110.0
C26 C27 H27B 110.2
P4 C27 H27B 110.9
H27A C27 H27B 108.5
C22 C28 P3 107.0(8)
C22 C28 H28A 110.2
P3 C28 H28A 110.4
C22 C28 H28B 110.6
P3 C28 H28B 110.1
H28A C28 H28B 108.6
C30 C29 C31 112.2(11)
C30 C29 P3 110.3(8)
C31 C29 P3 110.6(9)
C30 C29 H29 107.9
C31 C29 H29 108.0
P3 C29 H29 107.7
C29 C30 H30A 109.5
C29 C30 H30B 109.4
H30A C30 H30B 109.5
C29 C30 H30C 109.5
H30A C30 H30C 109.5
H30B C30 H30C 109.5
C29 C31 H31A 109.4
C29 C31 H31B 109.5
H31A C31 H31B 109.5
C29 C31 H31C 109.5
H31A C31 H31C 109.5
H31B C31 H31C 109.5
C34 C32 C33 111.3(10)
C34 C32 P3 109.8(8)
C33 C32 P3 113.5(8)
C34 C32 H32 107.2
C33 C32 H32 107.1
P3 C32 H32 107.6
C32 C33 H33A 109.5
C32 C33 H33B 109.8
H33A C33 H33B 109.5
C32 C33 H33C 109.2
H33A C33 H33C 109.5
H33B C33 H33C 109.5
C32 C34 H34A 109.3
C32 C34 H34B 109.5
H34A C34 H34B 109.5
C32 C34 H34C 109.6
H34A C34 H34C 109.5
H34B C34 H34C 109.5
C37 C35 C36 112.2(11)
C37 C35 P4 112.0(9)
C36 C35 P4 107.2(8)
C37 C35 H35 108.2
C36 C35 H35 108.5
P4 C35 H35 108.5
C35 C36 H36A 110.1
C35 C36 H36B 109.5
H36A C36 H36B 109.5
C35 C36 H36C 108.8
H36A C36 H36C 109.5
H36B C36 H36C 109.5
C35 C37 H37A 109.4
C35 C37 H37B 109.7
H37A C37 H37B 109.5
C35 C37 H37C 109.3
H37A C37 H37C 109.5
H37B C37 H37C 109.5
C40 C38 C39 109.8(11)
C40 C38 P4 110.6(9)
C39 C38 P4 113.7(9)
C40 C38 H38 107.8
C39 C38 H38 107.5
P4 C38 H38 107.2
C38 C39 H39A 109.5
C38 C39 H39B 109.5
H39A C39 H39B 109.5
C38 C39 H39C 109.4
H39A C39 H39C 109.5
H39B C39 H39C 109.5
C38 C40 H40A 109.7
C38 C40 H40B 109.3
H40A C40 H40B 109.5
C38 C40 H40C 109.4
H40A C40 H40C 109.5
H40B C40 H40C 109.5
C41 Ni3 P6 85.8(3)
C41 Ni3 P5 86.5(3)
P6 Ni3 P5 172.29(14)
C41 Ni3 H103 176.0(13)
P6 Ni3 H103 93.7(7)
P5 Ni3 H103 94.1(7)
C48 P5 C49 104.2(5)
C48 P5 C52 106.8(6)
C49 P5 C52 105.7(5)
C48 P5 Ni3 104.3(4)
C49 P5 Ni3 116.1(4)
C52 P5 Ni3 118.4(4)
C58 P6 C55 106.0(5)
C58 P6 C47 108.7(5)
C55 P6 C47 103.2(5)
C58 P6 Ni3 115.4(4)
C55 P6 Ni3 118.1(4)
C47 P6 Ni3 104.5(4)
C46 C41 C42 114.5(10)
C46 C41 Ni3 124.1(8)
C42 C41 Ni3 121.5(8)
C43 C42 C41 120.8(10)
C43 C42 C48 122.7(10)
C41 C42 C48 116.5(10)
C44 C43 C42 121.3(11)
C44 C43 H43 119.6
C42 C43 H43 119.1
C43 C44 C45 120.0(12)
C43 C44 H44 120.0
C45 C44 H44 120.0
C46 C45 C44 119.3(11)
C46 C45 H45 120.2
C44 C45 H45 120.4
C45 C46 C41 123.9(11)
C45 C46 C47 119.6(10)
C41 C46 C47 116.4(10)
C46 C47 P6 106.1(8)
C46 C47 H47A 110.8
P6 C47 H47A 110.5
C46 C47 H47B 110.4
P6 C47 H47B 110.4
H47A C47 H47B 108.6
C42 C48 P5 107.5(8)
C42 C48 H48A 110.3
P5 C48 H48A 110.0
C42 C48 H48B 110.3
P5 C48 H48B 110.3
H48A C48 H48B 108.5
C51 C49 C50 110.1(11)
C51 C49 P5 112.8(9)
C50 C49 P5 110.1(8)
C51 C49 H49 107.9
C50 C49 H49 107.8
P5 C49 H49 107.9
C49 C50 H50A 109.9
C49 C50 H50B 109.4
H50A C50 H50B 109.5
C49 C50 H50C 109.1
H50A C50 H50C 109.5
H50B C50 H50C 109.5
C49 C51 H51A 109.2
C49 C51 H51B 109.5
H51A C51 H51B 109.5
C49 C51 H51C 109.7
H51A C51 H51C 109.5
H51B C51 H51C 109.5
C54 C52 C53 110.8(10)
C54 C52 P5 109.1(8)
C53 C52 P5 113.6(8)
C54 C52 H52 107.8
C53 C52 H52 107.6
P5 C52 H52 107.8
C52 C53 H53A 109.5
C52 C53 H53B 109.3
H53A C53 H53B 109.5
C52 C53 H53C 109.7
H53A C53 H53C 109.5
H53B C53 H53C 109.5
C52 C54 H54A 109.7
C52 C54 H54B 109.0
H54A C54 H54B 109.5
C52 C54 H54C 109.7
H54A C54 H54C 109.5
H54B C54 H54C 109.5
C57 C55 C56 111.2(10)
C57 C55 P6 110.3(9)
C56 C55 P6 108.0(8)
C57 C55 H55 108.9
C56 C55 H55 109.2
P6 C55 H55 109.2
C55 C56 H56A 109.2
C55 C56 H56B 109.5
H56A C56 H56B 109.5
C55 C56 H56C 109.7
H56A C56 H56C 109.5
H56B C56 H56C 109.5
C55 C57 H57A 109.6
C55 C57 H57B 109.6
H57A C57 H57B 109.5
C55 C57 H57C 109.3
H57A C57 H57C 109.5
H57B C57 H57C 109.5
C60 C58 C59 108.5(10)
C60 C58 P6 112.9(8)
C59 C58 P6 110.0(8)
C60 C58 H58 108.3
C59 C58 H58 108.5
P6 C58 H58 108.4
C58 C59 H59A 109.7
C58 C59 H59B 109.1
H59A C59 H59B 109.5
C58 C59 H59C 109.6
H59A C59 H59C 109.5
H59B C59 H59C 109.5
C58 C60 H60A 109.4
C58 C60 H60B 109.4
H60A C60 H60B 109.5
C58 C60 H60C 109.5
H60A C60 H60C 109.5
H60B C60 H60C 109.5

loop_
_geom_bond_atom_site_label_1
_geom_bond_atom_site_label_2
_geom_bond_distance
Ni1 C1 1.946(13)
Ni1 P1 2.112(3)
Ni1 P2 2.121(3)
Ni1 H101 1.597(15)
P1 C9 1.838(13)
P1 C12 1.853(14)
P1 C8 1.874(13)
P2 C7 1.830(14)
P2 C15 1.838(14)
P2 C18 1.852(13)
C1 C2 1.409(18)
C1 C6 1.433(17)
C2 C3 1.410(17)
C2 C8 1.477(18)
C3 C4 1.443(19)
C3 H3 0.9500
C4 C5 1.360(19)
C4 H4 0.9500
C5 C6 1.409(18)
C5 H5 0.9500
C6 C7 1.529(18)
C7 H7A 0.9900
C7 H7B 0.9900
C8 H8A 0.9900
C8 H8B 0.9900
C9 C11 1.516(17)
C9 C10 1.535(17)
C9 H9 1.0000
C10 H10A 0.9800
C10 H10B 0.9800
C10 H10C 0.9800
C11 H11A 0.9800
C11 H11B 0.9800
C11 H11C 0.9800
C12 C13 1.547(18)
C12 C14 1.561(18)
C12 H12 1.0000
C13 H13A 0.9800
C13 H13B 0.9800
C13 H13C 0.9800
C14 H14A 0.9800
C14 H14B 0.9800
C14 H14C 0.9800
C15 C16 1.526(19)
C15 C17 1.550(19)
C15 H15 1.0000
C16 H16A 0.9800
C16 H16B 0.9800
C16 H16C 0.9800
C17 H17A 0.9800
C17 H17B 0.9800
C17 H17C 0.9800
C18 C20 1.500(17)
C18 C19 1.510(17)
C18 H18 1.0000
C19 H19A 0.9800
C19 H19B 0.9800
C19 H19C 0.9800
C20 H20A 0.9800
C20 H20B 0.9800
C20 H20C 0.9800
Ni2 C21 1.906(11)
Ni2 P4 2.113(3)
Ni2 P3 2.121(3)
Ni2 H102 1.605(15)
P3 C32 1.840(12)
P3 C28 1.844(11)
P3 C29 1.861(12)
P4 C38 1.818(13)
P4 C35 1.836(13)
P4 C27 1.838(12)
C21 C26 1.391(16)
C21 C22 1.447(15)
C22 C23 1.382(15)
C22 C28 1.531(16)
C23 C24 1.358(16)
C23 H23 0.9500
C24 C25 1.378(16)
C24 H24 0.9500
C25 C26 1.400(16)
C25 H25 0.9500
C26 C27 1.527(16)
C27 H27A 0.9900
C27 H27B 0.9900
C28 H28A 0.9900
C28 H28B 0.9900
C29 C30 1.497(16)
C29 C31 1.504(17)
C29 H29 1.0000
C30 H30A 0.9800
C30 H30B 0.9800
C30 H30C 0.9800
C31 H31A 0.9800
C31 H31B 0.9800
C31 H31C 0.9800
C32 C34 1.516(16)
C32 C33 1.521(15)
C32 H32 1.0000
C33 H33A 0.9800
C33 H33B 0.9800
C33 H33C 0.9800
C34 H34A 0.9800
C34 H34B 0.9800
C34 H34C 0.9800
C35 C37 1.527(17)
C35 C36 1.530(17)
C35 H35 1.0000
C36 H36A 0.9800
C36 H36B 0.9800
C36 H36C 0.9800
C37 H37A 0.9800
C37 H37B 0.9800
C37 H37C 0.9800
C38 C40 1.554(18)
C38 C39 1.555(17)
C38 H38 1.0000
C39 H39A 0.9800
C39 H39B 0.9800
C39 H39C 0.9800
C40 H40A 0.9800
C40 H40B 0.9800
C40 H40C 0.9800
Ni3 C41 1.890(11)
Ni3 P6 2.124(3)
Ni3 P5 2.124(3)
Ni3 H103 1.599(15)
P5 C48 1.827(11)
P5 C49 1.831(12)
P5 C52 1.843(12)
P6 C58 1.793(11)
P6 C55 1.838(12)
P6 C47 1.856(11)
C41 C46 1.409(15)
C41 C42 1.460(15)
C42 C43 1.394(15)
C42 C48 1.489(15)
C43 C44 1.365(16)
C43 H43 0.9500
C44 C45 1.398(16)
C44 H44 0.9500
C45 C46 1.382(15)
C45 H45 0.9500
C46 C47 1.524(15)
C47 H47A 0.9900
C47 H47B 0.9900
C48 H48A 0.9900
C48 H48B 0.9900
C49 C51 1.490(17)
C49 C50 1.533(16)
C49 H49 1.0000
C50 H50A 0.9800
C50 H50B 0.9800
C50 H50C 0.9801
C51 H51A 0.9800
C51 H51B 0.9800
C51 H51C 0.9800
C52 C54 1.532(17)
C52 C53 1.540(16)
C52 H52 1.0000
C53 H53A 0.9800
C53 H53B 0.9800
C53 H53C 0.9800
C54 H54A 0.9800
C54 H54B 0.9800
C54 H54C 0.9800
C55 C57 1.516(16)
C55 C56 1.563(16)
C55 H55 1.0000
C56 H56A 0.9800
C56 H56B 0.9800
C56 H56C 0.9800
C57 H57A 0.9800
C57 H57B 0.9800
C57 H57C 0.9800
C58 C60 1.496(16)
C58 C59 1.622(17)
C58 H58 1.0000
C59 H59A 0.9800
C59 H59B 0.9800
C59 H59C 0.9800
C60 H60A 0.9800
C60 H60B 0.9800
C60 H60C 0.9800

loop_
_geom_torsion_atom_site_label_1
_geom_torsion_atom_site_label_2
_geom_torsion_atom_site_label_3
_geom_torsion_atom_site_label_4
_geom_torsion
C1 Ni1 P1 C9 -94.4(6)
C1 Ni1 P1 C12 135.8(6)
C1 Ni1 P1 C8 17.9(6)
C1 Ni1 P2 C7 19.8(6)
C1 Ni1 P2 C15 139.8(6)
C1 Ni1 P2 C18 -92.3(6)
P1 Ni1 C1 C2 -11.4(11)
P2 Ni1 C1 C2 167.9(11)
P1 Ni1 C1 C6 164.8(10)
P2 Ni1 C1 C6 -15.9(10)
C6 C1 C2 C3 2.6(19)
Ni1 C1 C2 C3 178.9(10)
C6 C1 C2 C8 -179.5(11)
Ni1 C1 C2 C8 -3.2(17)
C1 C2 C3 C4 -4(2)
C8 C2 C3 C4 178.3(13)
C2 C3 C4 C5 5(2)
C3 C4 C5 C6 -6(2)
C4 C5 C6 C1 5(2)
C4 C5 C6 C7 -179.0(13)
C2 C1 C6 C5 -2.9(19)
Ni1 C1 C6 C5 -179.3(10)
C2 C1 C6 C7 -179.4(12)
Ni1 C1 C6 C7 4.3(16)
C5 C6 C7 P2 -163.8(11)
C1 C6 C7 P2 12.6(15)
C15 P2 C7 C6 -150.9(9)
C18 P2 C7 C6 97.8(10)
Ni1 P2 C7 C6 -21.8(10)
C1 C2 C8 P1 18.3(15)
C3 C2 C8 P1 -164.0(11)
C9 P1 C8 C2 99.2(10)
C12 P1 C8 C2 -149.0(9)
Ni1 P1 C8 C2 -23.6(10)
C12 P1 C9 C11 -178.0(9)
C8 P1 C9 C11 -65.7(10)
Ni1 P1 C9 C11 46.8(10)
C12 P1 C9 C10 60.3(10)
C8 P1 C9 C10 172.7(9)
Ni1 P1 C9 C10 -74.8(10)
C9 P1 C12 C13 -179.9(9)
C8 P1 C12 C13 70.8(10)
Ni1 P1 C12 C13 -45.0(10)
C9 P1 C12 C14 58.4(11)
C8 P1 C12 C14 -50.9(11)
Ni1 P1 C12 C14 -166.7(8)
C7 P2 C15 C16 74.8(11)
C18 P2 C15 C16 -176.1(10)
Ni1 P2 C15 C16 -44.8(11)
C7 P2 C15 C17 -49.1(12)
C18 P2 C15 C17 60.0(12)
Ni1 P2 C15 C17 -168.7(8)
C7 P2 C18 C20 168.6(10)
C15 P2 C18 C20 57.2(11)
Ni1 P2 C18 C20 -77.8(10)
C7 P2 C18 C19 -68.0(10)
C15 P2 C18 C19 -179.4(9)
Ni1 P2 C18 C19 45.6(10)
C21 Ni2 P3 C32 -137.3(6)
C21 Ni2 P3 C28 -19.0(5)
C21 Ni2 P3 C29 94.4(5)
C21 Ni2 P4 C38 -133.8(6)
C21 Ni2 P4 C35 99.8(6)
C21 Ni2 P4 C27 -14.9(6)
P4 Ni2 C21 C26 9.0(10)
P3 Ni2 C21 C26 -170.2(10)
P4 Ni2 C21 C22 -167.5(10)
P3 Ni2 C21 C22 13.3(9)
C26 C21 C22 C23 0.7(17)
Ni2 C21 C22 C23 177.5(9)
C26 C21 C22 C28 -176.6(10)
Ni2 C21 C22 C28 0.1(15)
C21 C22 C23 C24 0.3(19)
C28 C22 C23 C24 177.4(11)
C22 C23 C24 C25 -1.8(19)
C23 C24 C25 C26 2.3(19)
C22 C21 C26 C25 -0.1(18)
Ni2 C21 C26 C25 -176.9(10)
C22 C21 C26 C27 179.8(10)
Ni2 C21 C26 C27 3.1(16)
C24 C25 C26 C21 -1.3(19)
C24 C25 C26 C27 178.8(11)
C21 C26 C27 P4 -15.4(13)
C25 C26 C27 P4 164.5(10)
C38 P4 C27 C26 145.1(8)
C35 P4 C27 C26 -104.9(9)
Ni2 P4 C27 C26 19.7(9)
C23 C22 C28 P3 166.4(10)
C21 C22 C28 P3 -16.3(13)
C32 P3 C28 C22 150.3(8)
C29 P3 C28 C22 -97.2(8)
Ni2 P3 C28 C22 23.2(8)
C32 P3 C29 C30 169.5(8)
C28 P3 C29 C30 57.0(9)
Ni2 P3 C29 C30 -55.9(9)
C32 P3 C29 C31 -65.9(10)
C28 P3 C29 C31 -178.3(9)
Ni2 P3 C29 C31 68.8(9)
C28 P3 C32 C34 -79.2(9)
C29 P3 C32 C34 169.7(8)
Ni2 P3 C32 C34 37.8(9)
C28 P3 C32 C33 46.1(10)
C29 P3 C32 C33 -65.0(10)
Ni2 P3 C32 C33 163.1(7)
C38 P4 C35 C37 -58.0(10)
C27 P4 C35 C37 -170.4(9)
Ni2 P4 C35 C37 74.6(10)
C38 P4 C35 C36 178.5(9)
C27 P4 C35 C36 66.1(9)
Ni2 P4 C35 C36 -48.9(9)
C35 P4 C38 C40 176.9(9)
C27 P4 C38 C40 -73.3(10)
Ni2 P4 C38 C40 43.8(11)
C35 P4 C38 C39 -59.0(11)
C27 P4 C38 C39 50.8(11)
Ni2 P4 C38 C39 167.9(8)
C41 Ni3 P5 C48 15.0(5)
C41 Ni3 P5 C49 -99.1(5)
C41 Ni3 P5 C52 133.6(6)
C41 Ni3 P6 C58 133.2(5)
C41 Ni3 P6 C55 -100.0(5)
C41 Ni3 P6 C47 13.9(5)
P6 Ni3 C41 C46 -8.6(9)
P5 Ni3 C41 C46 170.9(10)
P6 Ni3 C41 C42 171.2(9)
P5 Ni3 C41 C42 -9.3(9)
C46 C41 C42 C43 -3.0(16)
Ni3 C41 C42 C43 177.2(9)
C46 C41 C42 C48 177.4(10)
Ni3 C41 C42 C48 -2.4(15)
C41 C42 C43 C44 5.3(18)
C48 C42 C43 C44 -175.1(11)
C42 C43 C44 C45 -5.3(19)
C43 C44 C45 C46 3.0(19)
C44 C45 C46 C41 -0.8(19)
C44 C45 C46 C47 -177.7(11)
C42 C41 C46 C45 0.8(17)
Ni3 C41 C46 C45 -179.4(10)
C42 C41 C46 C47 177.8(10)
Ni3 C41 C46 C47 -2.4(15)
C45 C46 C47 P6 -169.0(9)
C41 C46 C47 P6 13.8(12)
C58 P6 C47 C46 -141.6(8)
C55 P6 C47 C46 106.2(8)
Ni3 P6 C47 C46 -17.9(8)
C43 C42 C48 P5 -164.6(10)
C41 C42 C48 P5 14.9(13)
C49 P5 C48 C42 102.8(9)
C52 P5 C48 C42 -145.6(8)
Ni3 P5 C48 C42 -19.4(9)
C48 P5 C49 C51 172.1(9)
C52 P5 C49 C51 59.7(10)
Ni3 P5 C49 C51 -73.7(10)
C48 P5 C49 C50 -64.4(9)
C52 P5 C49 C50 -176.8(8)
Ni3 P5 C49 C50 49.8(9)
C48 P5 C52 C54 75.7(9)
C49 P5 C52 C54 -173.7(8)
Ni3 P5 C52 C54 -41.5(10)
C48 P5 C52 C53 -48.4(10)
C49 P5 C52 C53 62.1(10)
Ni3 P5 C52 C53 -165.7(7)
C58 P6 C55 C57 57.0(10)
C47 P6 C55 C57 171.2(8)
Ni3 P6 C55 C57 -74.2(9)
C58 P6 C55 C56 178.7(8)
C47 P6 C55 C56 -67.1(9)
Ni3 P6 C55 C56 47.5(9)
C55 P6 C58 C60 -177.7(9)
C47 P6 C58 C60 71.9(10)
Ni3 P6 C58 C60 -45.1(9)
C55 P6 C58 C59 60.9(9)
C47 P6 C58 C59 -49.5(9)
Ni3 P6 C58 C59 -166.5(7)
